data_4349643
loop_
_publ_author_name
'Speed, S.'
'Feng, M.'
'Fernandez Garcia, G.'
'Pointillart, F.'
'Lefeuvre, B.'
'Riob\'e, F.'
'Golhen, S.'
'Le Guennic, B.'
'Totti, F.'
'Guyot, Y.'
'Cador, O.'
'Maury, O.'
'Ouahab, L.'

_publ_section_title
;
 Lanthanide complexes involving multichelating TTF-based ligands
;
_journal_issue 4
_journal_name_full 'Inorganic Chemistry Frontiers'
_journal_page_first 604
_journal_paper_doi 10.1039/C6QI00546B
_journal_volume 4
_journal_year 2017
_chemical_formula_moiety 'C34 H30 N8 S6'
_chemical_formula_sum 'C34 H30 N8 S6'
_chemical_formula_weight 743.02
_space_group_crystal_system triclinic
_space_group_IT_number 2
_space_group_name_Hall '-P 1'
_space_group_name_H-M_alt 'P -1'
_atom_sites_solution_hydrogens geom
_audit_creation_method SHELXL-2014/7
_audit_update_record
;
2016-11-09 deposited with the CCDC.
2017-01-11 downloaded from the CCDC.
;
_cell_angle_alpha 112.03(5)
_cell_angle_beta 90.19(4)
_cell_angle_gamma 106.24(5)
_cell_formula_units_Z 2
_cell_length_a 8.184(9)
_cell_length_b 13.719(15)
_cell_length_c 16.857(16)
_cell_measurement_reflns_used 729
_cell_measurement_temperature 150(2)
_cell_measurement_theta_max 19.27
_cell_measurement_theta_min 2.50
_cell_volume 1672(3)
_computing_cell_refinement 'Bruker APEX2 (Bruker, 2006)'
_computing_data_collection 'Bruker APEX2 (Bruker, 2006)'
_computing_data_reduction 'Bruker APEX2 (Bruker, 2006)'
_computing_structure_refinement 'SHELXL-2014/7 (Sheldrick, 2014)'
_diffrn_ambient_temperature 150(2)
_diffrn_detector 'CCD plate'
_diffrn_measured_fraction_theta_full 0.990
_diffrn_measured_fraction_theta_max 0.937
_diffrn_measurement_device_type 'APEXII, Bruker-AXS'
_diffrn_measurement_method 'CCD rotation images, thin slices'
_diffrn_radiation_type MoK\a
_diffrn_radiation_wavelength 0.71073
_diffrn_reflns_av_unetI/netI 0.2423
_diffrn_reflns_Laue_measured_fraction_full 0.990
_diffrn_reflns_Laue_measured_fraction_max 0.937
_diffrn_reflns_limit_h_max 10
_diffrn_reflns_limit_h_min -10
_diffrn_reflns_limit_k_max 16
_diffrn_reflns_limit_k_min -17
_diffrn_reflns_limit_l_max 21
_diffrn_reflns_limit_l_min 0
_diffrn_reflns_number 7452
_diffrn_reflns_point_group_measured_fraction_full 0.990
_diffrn_reflns_point_group_measured_fraction_max 0.937
_diffrn_reflns_theta_full 25.242
_diffrn_reflns_theta_max 28.035
_diffrn_reflns_theta_min 1.313
_exptl_absorpt_coefficient_mu 0.450
_exptl_absorpt_correction_T_max 0.7455
_exptl_absorpt_correction_T_min 0.5280
_exptl_absorpt_correction_type multi-scan
_exptl_absorpt_process_details
;
  [Sheldrick, G.M. (2002). SADABS Bruker AXS Inc., Madison, Wisconsin, USA]
;
_exptl_crystal_colour red
_exptl_crystal_density_diffrn 1.476
_exptl_crystal_description plate
_exptl_crystal_F_000 772
_exptl_crystal_size_max 0.49
_exptl_crystal_size_mid 0.14
_exptl_crystal_size_min 0.01
_refine_diff_density_max 0.624
_refine_diff_density_min -0.634
_refine_diff_density_rms 0.158
_refine_ls_extinction_method none
_refine_ls_goodness_of_fit_ref 0.969
_refine_ls_hydrogen_treatment constr
_refine_ls_matrix_type full
_refine_ls_number_parameters 434
_refine_ls_number_reflns 7452
_refine_ls_number_restraints 0
_refine_ls_restrained_S_all 0.969
_refine_ls_R_factor_all 0.2073
_refine_ls_R_factor_gt 0.0776
_refine_ls_shift/su_max 0.000
_refine_ls_shift/su_mean 0.000
_refine_ls_structure_factor_coef Fsqd
_refine_ls_weighting_details 'w=1/[\s^2^(Fo^2^)+(0.0765P)^2^] where P=(Fo^2^+2Fc^2^)/3'
_refine_ls_weighting_scheme calc
_refine_ls_wR_factor_gt 0.1412
_refine_ls_wR_factor_ref 0.2017
_reflns_Friedel_coverage 0.000
_reflns_number_gt 3257
_reflns_number_total 7452
_reflns_threshold_expression 'I > 2\s(I)'
_cod_data_source_file c6qi00546b2.cif
_cod_data_source_block SCR5
_cod_database_code 4349643
_shelx_shelxl_version_number 2014/7
_shelx_space_group_comment
;
The symmetry employed for this shelxl refinement is uniquely defined
by the following loop, which should always be used as a source of
symmetry information in preference to the above space-group names.
They are only intended as comments.
;

loop_
_space_group_symop_operation_xyz
'x, y, z'
'-x, -y, -z'

loop_
_atom_site_label
_atom_site_type_symbol
_atom_site_fract_x
_atom_site_fract_y
_atom_site_fract_z
_atom_site_U_iso_or_equiv
_atom_site_adp_type
_atom_site_occupancy
_atom_site_site_symmetry_order
_atom_site_calc_flag
_atom_site_refinement_flags_posn
_atom_site_refinement_flags_adp
S1 S -0.0420(3) 0.7589(2) 0.20826(17) 0.0406(7) Uani 1 1 d . .
S2 S 0.0601(3) 0.98678(19) 0.16761(16) 0.0342(6) Uani 1 1 d . .
S3 S 0.2587(3) 0.71272(18) 0.12011(16) 0.0334(6) Uani 1 1 d . .
S4 S 0.3461(3) 0.91517(17) 0.08154(14) 0.0271(5) Uani 1 1 d . .
S5 S 0.5813(3) 0.65486(18) 0.04025(16) 0.0318(6) Uani 1 1 d . .
S6 S 0.6770(3) 0.85569(17) -0.00254(15) 0.0287(6) Uani 1 1 d . .
N1 N 1.1093(8) 0.5672(5) -0.1053(4) 0.0238(16) Uani 1 1 d . .
N2 N 1.1867(8) 0.7210(5) -0.1338(4) 0.0202(15) Uani 1 1 d . .
N3 N 1.4613(9) 0.6456(5) -0.2225(4) 0.0291(17) Uani 1 1 d . .
N4 N 1.0746(8) 0.8129(6) -0.3943(4) 0.0267(16) Uani 1 1 d . .
N5 N 1.2301(9) 0.9980(6) -0.3564(5) 0.0316(18) Uani 1 1 d . .
N6 N 1.3464(10) 1.0929(6) -0.3029(5) 0.042(2) Uani 1 1 d . .
N7 N 0.9088(8) 0.6315(6) -0.4381(5) 0.0318(18) Uani 1 1 d . .
N8 N 0.8472(9) 0.5367(6) -0.4242(5) 0.040(2) Uani 1 1 d . .
C1 C 0.2524(13) 0.7470(10) 0.4037(7) 0.070(4) Uani 1 1 d . .
H1A H 0.3384 0.8062 0.4471 0.105 Uiso 1 1 calc R U
H1B H 0.1614 0.7153 0.4308 0.105 Uiso 1 1 calc R U
H1C H 0.3024 0.6915 0.3699 0.105 Uiso 1 1 calc R U
C2 C 0.1821(13) 0.7904(9) 0.3466(6) 0.054(3) Uani 1 1 d . .
H2A H 0.2752 0.8238 0.3206 0.065 Uiso 1 1 calc R U
H2B H 0.1343 0.8476 0.3814 0.065 Uiso 1 1 calc R U
C3 C 0.0464(11) 0.7032(8) 0.2767(6) 0.044(3) Uani 1 1 d . .
H3A H -0.0458 0.6687 0.3025 0.053 Uiso 1 1 calc R U
H3B H 0.0947 0.6468 0.2409 0.053 Uiso 1 1 calc R U
C4 C 0.4203(12) 1.1955(8) 0.3822(6) 0.050(3) Uani 1 1 d . .
H4A H 0.4635 1.1825 0.4291 0.075 Uiso 1 1 calc R U
H4B H 0.5138 1.2203 0.3531 0.075 Uiso 1 1 calc R U
H4C H 0.3634 1.2510 0.4041 0.075 Uiso 1 1 calc R U
C5 C 0.2951(11) 1.0901(7) 0.3196(6) 0.038(2) Uani 1 1 d . .
H5A H 0.2019 1.0646 0.3494 0.046 Uiso 1 1 calc R U
H5B H 0.3524 1.0338 0.2984 0.046 Uiso 1 1 calc R U
C6 C 0.2208(10) 1.1063(6) 0.2421(5) 0.030(2) Uani 1 1 d . .
H6A H 0.3143 1.1279 0.2110 0.036 Uiso 1 1 calc R U
H6B H 0.1715 1.1665 0.2643 0.036 Uiso 1 1 calc R U
C7 C 0.1323(10) 0.7991(7) 0.1580(6) 0.028(2) Uani 1 1 d . .
C8 C 0.1737(10) 0.8898(7) 0.1410(5) 0.030(2) Uani 1 1 d . .
C9 C 0.4001(11) 0.7961(7) 0.0773(5) 0.029(2) Uani 1 1 d . .
C10 C 0.5366(10) 0.7735(6) 0.0434(5) 0.0227(18) Uani 1 1 d . .
C11 C 0.8078(10) 0.7695(6) -0.0314(5) 0.0229(19) Uani 1 1 d . .
C12 C 0.7651(9) 0.6743(6) -0.0119(5) 0.0218(19) Uani 1 1 d . .
C13 C 0.8527(10) 0.5991(6) -0.0345(5) 0.0219(19) Uani 1 1 d . .
H13 H 0.8200 0.5359 -0.0227 0.026 Uiso 1 1 calc R U
C14 C 0.9981(10) 0.6240(6) -0.0775(5) 0.0251(19) Uani 1 1 d . .
C15 C 1.0406(9) 0.7206(6) -0.0946(5) 0.0218(18) Uani 1 1 d . .
C16 C 0.9517(10) 0.7954(6) -0.0730(5) 0.0218(18) Uani 1 1 d . .
H16 H 0.9839 0.8586 -0.0850 0.026 Uiso 1 1 calc R U
C17 C 1.2216(10) 0.6249(6) -0.1399(5) 0.0229(19) Uani 1 1 d . .
C18 C 1.3647(10) 0.5909(6) -0.1793(5) 0.0216(18) Uani 1 1 d . .
C19 C 1.3943(11) 0.5000(7) -0.1700(6) 0.030(2) Uani 1 1 d . .
H19 H 1.3233 0.4619 -0.1415 0.036 Uiso 1 1 calc R U
C20 C 1.5299(11) 0.4700(7) -0.2041(5) 0.033(2) Uani 1 1 d . .
H20 H 1.5560 0.4114 -0.1977 0.040 Uiso 1 1 calc R U
C21 C 1.6297(11) 0.5255(7) -0.2483(5) 0.031(2) Uani 1 1 d . .
H21 H 1.7225 0.5045 -0.2727 0.038 Uiso 1 1 calc R U
C22 C 1.5900(11) 0.6113(7) -0.2555(5) 0.035(2) Uani 1 1 d . .
H22 H 1.6580 0.6483 -0.2857 0.042 Uiso 1 1 calc R U
C23 C 1.2819(10) 0.8122(6) -0.1571(5) 0.0236(19) Uani 1 1 d . .
H23A H 1.3987 0.8098 -0.1628 0.028 Uiso 1 1 calc R U
H23B H 1.2863 0.8814 -0.1104 0.028 Uiso 1 1 calc R U
C24 C 1.1862(10) 0.9026(7) -0.3359(6) 0.027(2) Uani 1 1 d . .
C25 C 1.2540(10) 0.9064(7) -0.2584(5) 0.028(2) Uani 1 1 d . .
H25 H 1.3300 0.9713 -0.2189 0.034 Uiso 1 1 calc R U
C26 C 1.2055(10) 0.8110(6) -0.2412(5) 0.0222(18) Uani 1 1 d . .
C27 C 1.0936(10) 0.7163(7) -0.3008(5) 0.0254(19) Uani 1 1 d . .
H27 H 1.0608 0.6508 -0.2921 0.030 Uiso 1 1 calc R U
C28 C 1.0310(11) 0.7235(7) -0.3757(5) 0.028(2) Uani 1 1 d . .
C29 C 1.1677(13) 1.0077(8) -0.4279(6) 0.046(3) Uani 1 1 d . .
H29 H 1.0878 0.9532 -0.4732 0.056 Uiso 1 1 calc R U
C30 C 1.3551(13) 1.1604(8) -0.3440(7) 0.048(3) Uani 1 1 d . .
H30 H 1.4284 1.2323 -0.3233 0.058 Uiso 1 1 calc R U
C31 C 1.2478(13) 1.1148(9) -0.4186(7) 0.050(3) Uani 1 1 d . .
H31 H 1.2317 1.1484 -0.4554 0.060 Uiso 1 1 calc R U
C32 C 0.8405(12) 0.6250(8) -0.5151(6) 0.041(2) Uani 1 1 d . .
H32 H 0.8641 0.6798 -0.5370 0.050 Uiso 1 1 calc R U
C33 C 0.7396(12) 0.4706(8) -0.4922(7) 0.051(3) Uani 1 1 d . .
H33 H 0.6755 0.3989 -0.5012 0.062 Uiso 1 1 calc R U
C34 C 0.7315(12) 0.5217(9) -0.5520(6) 0.051(3) Uani 1 1 d . .
H34 H 0.6648 0.4899 -0.6053 0.062 Uiso 1 1 calc R U

loop_
_atom_site_aniso_label
_atom_site_aniso_U_11
_atom_site_aniso_U_22
_atom_site_aniso_U_33
_atom_site_aniso_U_23
_atom_site_aniso_U_13
_atom_site_aniso_U_12
S1 0.0311(14) 0.0470(16) 0.0450(16) 0.0221(13) 0.0118(13) 0.0079(12)
S2 0.0276(13) 0.0336(13) 0.0401(16) 0.0095(12) 0.0028(11) 0.0141(11)
S3 0.0358(14) 0.0281(13) 0.0413(16) 0.0171(12) 0.0122(12) 0.0121(11)
S4 0.0293(12) 0.0231(12) 0.0301(13) 0.0110(10) 0.0069(11) 0.0087(10)
S5 0.0321(13) 0.0305(13) 0.0445(15) 0.0224(12) 0.0188(12) 0.0165(11)
S6 0.0313(13) 0.0263(12) 0.0335(14) 0.0149(11) 0.0091(11) 0.0116(10)
N1 0.032(4) 0.017(4) 0.029(4) 0.013(3) 0.009(3) 0.013(3)
N2 0.018(4) 0.018(4) 0.024(4) 0.010(3) 0.005(3) 0.002(3)
N3 0.036(4) 0.029(4) 0.025(4) 0.014(3) 0.004(4) 0.008(3)
N4 0.025(4) 0.027(4) 0.026(4) 0.008(3) 0.004(3) 0.009(3)
N5 0.040(4) 0.029(4) 0.032(5) 0.021(4) 0.011(4) 0.007(4)
N6 0.046(5) 0.030(5) 0.046(5) 0.019(4) 0.003(4) 0.003(4)
N7 0.027(4) 0.022(4) 0.035(5) 0.000(3) -0.002(3) 0.006(3)
N8 0.043(5) 0.029(4) 0.029(5) 0.001(4) -0.002(4) -0.004(4)
C1 0.047(7) 0.113(11) 0.066(9) 0.051(8) 0.025(6) 0.025(7)
C2 0.046(6) 0.080(8) 0.038(7) 0.022(6) 0.007(5) 0.024(6)
C3 0.034(6) 0.049(6) 0.047(7) 0.023(5) 0.008(5) 0.002(5)
C4 0.046(6) 0.039(6) 0.054(7) 0.009(5) 0.000(5) 0.010(5)
C5 0.038(6) 0.025(5) 0.038(6) 0.001(4) -0.004(5) 0.005(4)
C6 0.031(5) 0.023(5) 0.030(5) 0.006(4) 0.002(4) 0.005(4)
C7 0.023(5) 0.024(5) 0.040(6) 0.015(4) 0.007(4) 0.009(4)
C8 0.019(5) 0.033(5) 0.029(5) 0.005(4) 0.003(4) 0.007(4)
C9 0.034(5) 0.023(5) 0.030(5) 0.010(4) 0.001(4) 0.009(4)
C10 0.027(5) 0.017(4) 0.026(5) 0.010(4) 0.004(4) 0.008(4)
C11 0.024(5) 0.020(4) 0.018(4) 0.004(4) -0.001(4) 0.002(4)
C12 0.018(4) 0.022(4) 0.033(5) 0.019(4) 0.007(4) 0.006(4)
C13 0.024(4) 0.023(4) 0.023(5) 0.014(4) 0.007(4) 0.007(4)
C14 0.035(5) 0.015(4) 0.026(5) 0.010(4) 0.002(4) 0.006(4)
C15 0.016(4) 0.025(4) 0.022(5) 0.010(4) -0.006(4) 0.003(4)
C16 0.025(4) 0.017(4) 0.026(5) 0.012(4) -0.006(4) 0.005(4)
C17 0.023(4) 0.015(4) 0.026(5) 0.002(4) -0.006(4) 0.008(4)
C18 0.029(5) 0.019(4) 0.016(4) 0.005(4) -0.002(4) 0.008(4)
C19 0.034(5) 0.022(5) 0.042(6) 0.017(4) 0.015(5) 0.012(4)
C20 0.040(6) 0.030(5) 0.035(5) 0.016(4) 0.010(5) 0.013(4)
C21 0.029(5) 0.032(5) 0.032(5) 0.006(4) 0.010(4) 0.016(4)
C22 0.031(5) 0.045(6) 0.033(6) 0.018(5) 0.014(5) 0.013(5)
C23 0.029(5) 0.017(4) 0.024(5) 0.007(4) 0.003(4) 0.008(4)
C24 0.029(5) 0.028(5) 0.032(5) 0.019(4) 0.009(4) 0.010(4)
C25 0.023(5) 0.031(5) 0.031(5) 0.013(4) 0.008(4) 0.008(4)
C26 0.025(5) 0.024(4) 0.024(5) 0.015(4) 0.011(4) 0.008(4)
C27 0.030(5) 0.024(5) 0.026(5) 0.013(4) 0.008(4) 0.009(4)
C28 0.028(5) 0.028(5) 0.026(5) 0.005(4) 0.014(4) 0.012(4)
C29 0.055(7) 0.053(7) 0.038(6) 0.029(5) 0.009(5) 0.010(6)
C30 0.050(7) 0.033(6) 0.060(8) 0.022(6) 0.014(6) 0.006(5)
C31 0.064(7) 0.050(7) 0.052(7) 0.036(6) 0.013(6) 0.017(6)
C32 0.041(6) 0.046(6) 0.034(6) 0.009(5) 0.007(5) 0.018(5)
C33 0.041(6) 0.042(6) 0.045(7) -0.002(5) -0.005(5) -0.001(5)
C34 0.040(6) 0.058(7) 0.031(6) -0.001(6) -0.006(5) 0.004(6)

loop_
_atom_type_symbol
_atom_type_description
_atom_type_scat_dispersion_real
_atom_type_scat_dispersion_imag
_atom_type_scat_source
C C 0.0033 0.0016 'International Tables Vol C Tables 4.2.6.8 and 6.1.1.4'
H H 0.0000 0.0000 'International Tables Vol C Tables 4.2.6.8 and 6.1.1.4'
N N 0.0061 0.0033 'International Tables Vol C Tables 4.2.6.8 and 6.1.1.4'
S S 0.1246 0.1234 'International Tables Vol C Tables 4.2.6.8 and 6.1.1.4'

loop_
_geom_angle_atom_site_label_1
_geom_angle_atom_site_label_2
_geom_angle_atom_site_label_3
_geom_angle
C7 S1 C3 101.9(4)
C8 S2 C6 100.2(4)
C7 S3 C9 95.9(4)
C8 S4 C9 92.3(4)
C10 S5 C12 95.5(4)
C11 S6 C10 93.4(4)
C17 N1 C14 105.2(6)
C15 N2 C17 105.7(6)
C15 N2 C23 123.0(7)
C17 N2 C23 131.2(6)
C22 N3 C18 117.0(7)
C28 N4 C24 116.2(7)
N6 N5 C29 112.2(7)
N6 N5 C24 120.4(7)
C29 N5 C24 127.4(8)
C30 N6 N5 102.8(8)
N8 N7 C32 113.6(7)
N8 N7 C28 119.7(7)
C32 N7 C28 126.7(8)
C33 N8 N7 103.9(8)
C2 C1 H1A 109.5
C2 C1 H1B 109.5
H1A C1 H1B 109.5
C2 C1 H1C 109.5
H1A C1 H1C 109.5
H1B C1 H1C 109.5
C1 C2 C3 113.1(10)
C1 C2 H2A 109.0
C3 C2 H2A 109.0
C1 C2 H2B 109.0
C3 C2 H2B 109.0
H2A C2 H2B 107.8
C2 C3 S1 112.5(7)
C2 C3 H3A 109.1
S1 C3 H3A 109.1
C2 C3 H3B 109.1
S1 C3 H3B 109.1
H3A C3 H3B 107.8
C5 C4 H4A 109.5
C5 C4 H4B 109.5
H4A C4 H4B 109.5
C5 C4 H4C 109.5
H4A C4 H4C 109.5
H4B C4 H4C 109.5
C4 C5 C6 111.8(8)
C4 C5 H5A 109.3
C6 C5 H5A 109.3
C4 C5 H5B 109.3
C6 C5 H5B 109.3
H5A C5 H5B 107.9
C5 C6 S2 114.8(6)
C5 C6 H6A 108.6
S2 C6 H6A 108.6
C5 C6 H6B 108.6
S2 C6 H6B 108.6
H6A C6 H6B 107.5
C8 C7 S1 125.1(6)
C8 C7 S3 116.1(6)
S1 C7 S3 118.8(5)
C7 C8 S2 125.0(6)
C7 C8 S4 120.2(6)
S2 C8 S4 114.7(5)
C10 C9 S3 123.2(6)
C10 C9 S4 121.6(6)
S3 C9 S4 115.2(5)
C9 C10 S5 119.4(6)
C9 C10 S6 123.3(6)
S5 C10 S6 117.3(5)
C16 C11 C12 121.3(7)
C16 C11 S6 119.9(6)
C12 C11 S6 118.8(6)
C13 C12 C11 123.9(7)
C13 C12 S5 120.9(6)
C11 C12 S5 115.1(6)
C12 C13 C14 115.3(7)
C12 C13 H13 122.4
C14 C13 H13 122.4
N1 C14 C15 111.6(7)
N1 C14 C13 128.5(7)
C15 C14 C13 119.9(7)
C16 C15 N2 130.0(7)
C16 C15 C14 125.0(7)
N2 C15 C14 105.0(7)
C15 C16 C11 114.6(7)
C15 C16 H16 122.7
C11 C16 H16 122.7
N1 C17 N2 112.4(7)
N1 C17 C18 123.2(7)
N2 C17 C18 124.4(7)
N3 C18 C19 122.8(7)
N3 C18 C17 120.2(7)
C19 C18 C17 116.9(7)
C20 C19 C18 117.4(7)
C20 C19 H19 121.3
C18 C19 H19 121.3
C19 C20 C21 120.2(8)
C19 C20 H20 119.9
C21 C20 H20 119.9
C22 C21 C20 118.5(8)
C22 C21 H21 120.8
C20 C21 H21 120.8
N3 C22 C21 124.1(8)
N3 C22 H22 118.0
C21 C22 H22 118.0
N2 C23 C26 114.5(6)
N2 C23 H23A 108.6
C26 C23 H23A 108.6
N2 C23 H23B 108.6
C26 C23 H23B 108.6
H23A C23 H23B 107.6
N4 C24 C25 123.5(8)
N4 C24 N5 115.4(8)
C25 C24 N5 121.1(8)
C24 C25 C26 118.7(8)
C24 C25 H25 120.6
C26 C25 H25 120.6
C27 C26 C25 119.4(8)
C27 C26 C23 120.8(7)
C25 C26 C23 119.8(7)
C26 C27 C28 116.6(8)
C26 C27 H27 121.7
C28 C27 H27 121.7
N4 C28 C27 125.6(8)
N4 C28 N7 114.2(8)
C27 C28 N7 120.2(8)
N5 C29 C31 105.8(9)
N5 C29 H29 127.1
C31 C29 H29 127.1
N6 C30 C31 114.2(9)
N6 C30 H30 122.9
C31 C30 H30 122.9
C30 C31 C29 105.0(9)
C30 C31 H31 127.5
C29 C31 H31 127.5
C34 C32 N7 104.7(9)
C34 C32 H32 127.6
N7 C32 H32 127.6
N8 C33 C34 111.7(9)
N8 C33 H33 124.1
C34 C33 H33 124.1
C32 C34 C33 106.0(9)
C32 C34 H34 127.0
C33 C34 H34 127.0

loop_
_geom_bond_atom_site_label_1
_geom_bond_atom_site_label_2
_geom_bond_distance
S1 C7 1.725(8)
S1 C3 1.844(10)
S2 C8 1.756(9)
S2 C6 1.798(8)
S3 C7 1.734(8)
S3 C9 1.747(8)
S4 C8 1.764(8)
S4 C9 1.785(8)
S5 C10 1.747(8)
S5 C12 1.751(8)
S6 C11 1.750(8)
S6 C10 1.768(8)
N1 C17 1.324(9)
N1 C14 1.334(10)
N2 C15 1.368(9)
N2 C17 1.393(10)
N2 C23 1.467(9)
N3 C22 1.313(10)
N3 C18 1.342(9)
N4 C28 1.332(10)
N4 C24 1.333(10)
N5 N6 1.354(10)
N5 C29 1.371(11)
N5 C24 1.429(10)
N6 C30 1.338(11)
N7 N8 1.365(9)
N7 C32 1.374(11)
N7 C28 1.411(10)
N8 C33 1.296(11)
C1 C2 1.494(13)
C1 H1A 0.9600
C1 H1B 0.9600
C1 H1C 0.9600
C2 C3 1.498(13)
C2 H2A 0.9700
C2 H2B 0.9700
C3 H3A 0.9700
C3 H3B 0.9700
C4 C5 1.508(11)
C4 H4A 0.9600
C4 H4B 0.9600
C4 H4C 0.9600
C5 C6 1.554(11)
C5 H5A 0.9700
C5 H5B 0.9700
C6 H6A 0.9700
C6 H6B 0.9700
C7 C8 1.333(11)
C9 C10 1.318(10)
C11 C16 1.401(10)
C11 C12 1.416(10)
C12 C13 1.357(10)
C13 C14 1.423(10)
C13 H13 0.9300
C14 C15 1.411(11)
C15 C16 1.361(11)
C16 H16 0.9300
C17 C18 1.453(10)
C18 C19 1.396(11)
C19 C20 1.347(11)
C19 H19 0.9300
C20 C21 1.373(11)
C20 H20 0.9300
C21 C22 1.352(12)
C21 H21 0.9300
C22 H22 0.9300
C23 C26 1.540(10)
C23 H23A 0.9700
C23 H23B 0.9700
C24 C25 1.394(11)
C25 C26 1.397(10)
C25 H25 0.9300
C26 C27 1.373(11)
C27 C28 1.409(11)
C27 H27 0.9300
C29 C31 1.379(13)
C29 H29 0.9300
C30 C31 1.355(13)
C30 H30 0.9300
C31 H31 0.9300
C32 C34 1.349(13)
C32 H32 0.9300
C33 C34 1.438(14)
C33 H33 0.9300
C34 H34 0.9300
